data_4337721
loop_
_publ_author_name
'Kornev, Alexander N.'
'Sushev, Vyacheslav V.'
'Panova, Yulia S.'
'Lukoyanova, Olga V.'
'Ketkov, Sergey Yu'
'Baranov, Evgenii V.'
'Fukin, Georgy K.'
'Lopatin, Mikhail A.'
'Budnikova, Yulia G.'
'Abakumov, Gleb A.'

_publ_section_title
;
 N,N'-fused bisphosphole: heteroaromatic molecule with two-coordinate and
 formally divalent phosphorus. Synthesis, electronic structure, and
 chemical properties.
;
_journal_issue 6
_journal_name_full 'Inorganic chemistry'
_journal_page_first 3243
_journal_page_last 3252
_journal_paper_doi 10.1021/ic500274h
_journal_volume 53
_journal_year 2014
_chemical_formula_sum 'C12 H16 Cl2 N2 P2 Sn'
_chemical_formula_weight 439.80
_chemical_name_systematic
; 
 ? 
;
_space_group_IT_number 14
_symmetry_cell_setting monoclinic
_symmetry_space_group_name_Hall '-P 2ybc'
_symmetry_space_group_name_H-M 'P 1 21/c 1'
_atom_sites_solution_hydrogens geom
_atom_sites_solution_primary direct
_atom_sites_solution_secondary difmap
_audit_creation_method SHELXL-97
_cell_angle_alpha 90.00
_cell_angle_beta 104.7050(10)
_cell_angle_gamma 90.00
_cell_formula_units_Z 4
_cell_length_a 10.0532(6)
_cell_length_b 9.6052(5)
_cell_length_c 16.7260(9)
_cell_measurement_reflns_used 900
_cell_measurement_temperature 100(2)
_cell_measurement_theta_max 30
_cell_measurement_theta_min 2
_cell_volume 1562.21(15)
_computing_cell_refinement 'Bruker SMART'
_computing_data_collection 'Bruker SMART'
_computing_data_reduction 'Bruker SHELXTL'
_computing_molecular_graphics 'Bruker SHELXTL'
_computing_publication_material 'Bruker SHELXTL'
_computing_structure_refinement 'SHELXL-97 (Sheldrick, 1997)'
_computing_structure_solution 'SHELXS-97 (Sheldrick, 1990)'
_diffrn_ambient_temperature 100(2)
_diffrn_measured_fraction_theta_full 0.989
_diffrn_measured_fraction_theta_max 0.989
_diffrn_measurement_device_type 'CCD area detector'
_diffrn_measurement_method 'omega scan'
_diffrn_radiation_monochromator graphite
_diffrn_radiation_source 'fine-focus sealed tube'
_diffrn_radiation_type MoK\a
_diffrn_radiation_wavelength 0.71073
_diffrn_reflns_av_R_equivalents 0.0197
_diffrn_reflns_av_sigmaI/netI 0.0160
_diffrn_reflns_limit_h_max 12
_diffrn_reflns_limit_h_min -12
_diffrn_reflns_limit_k_max 12
_diffrn_reflns_limit_k_min -12
_diffrn_reflns_limit_l_max 21
_diffrn_reflns_limit_l_min -21
_diffrn_reflns_number 13709
_diffrn_reflns_theta_full 27.00
_diffrn_reflns_theta_max 27.00
_diffrn_reflns_theta_min 2.47
_exptl_absorpt_coefficient_mu 2.170
_exptl_absorpt_correction_T_max 0.7963
_exptl_absorpt_correction_T_min 0.5436
_exptl_absorpt_correction_type multi-scan
_exptl_absorpt_process_details 'SADABS (Sheldrick, 1998)'
_exptl_crystal_colour black
_exptl_crystal_density_diffrn 1.870
_exptl_crystal_density_method 'not measured'
_exptl_crystal_description prism
_exptl_crystal_F_000 864
_exptl_crystal_size_max 0.32
_exptl_crystal_size_mid 0.19
_exptl_crystal_size_min 0.11
_refine_diff_density_max 1.148
_refine_diff_density_min -0.580
_refine_diff_density_rms 0.084
_refine_ls_extinction_method none
_refine_ls_goodness_of_fit_ref 1.008
_refine_ls_hydrogen_treatment constr
_refine_ls_matrix_type full
_refine_ls_number_parameters 191
_refine_ls_number_reflns 3380
_refine_ls_number_restraints 15
_refine_ls_restrained_S_all 1.007
_refine_ls_R_factor_all 0.0241
_refine_ls_R_factor_gt 0.0214
_refine_ls_shift/su_max 0.001
_refine_ls_shift/su_mean 0.000
_refine_ls_structure_factor_coef Fsqd
_refine_ls_weighting_details 'calc w=1/[\s^2^(Fo^2^)+(0.0374P)^2^+0.7985P] where P=(Fo^2^+2Fc^2^)/3'
_refine_ls_weighting_scheme calc
_refine_ls_wR_factor_gt 0.0539
_refine_ls_wR_factor_ref 0.0551
_reflns_number_gt 3126
_reflns_number_total 3380
_reflns_threshold_expression >2sigma(I)
_cod_data_source_file ic500274h_si_002.cif
_cod_data_source_block snclpnnpm
_cod_depositor_comments
;
The following automatic conversions were performed:

'_symmetry_cell_setting' value 'Monoclinic' changed to 'monoclinic'
according to
/usr/data/users/saulius/crontab/automatic-downloads/current/ACS/lib/dictionaries/cif_core.dic
dictionary named 'cif_core.dic' version 2.4.2 from 2011-04-26.

Automatic conversion script
Id: cif_fix_values 2281 2013-09-26 08:29:07Z andrius 
;
_cod_original_sg_symbol_H-M P2(1)/c
_cod_database_code 4337721

loop_
_symmetry_equiv_pos_as_xyz
'x, y, z'
'-x, y+1/2, -z+1/2'
'-x, -y, -z'
'x, -y-1/2, z-1/2'

loop_
_atom_site_label
_atom_site_type_symbol
_atom_site_fract_x
_atom_site_fract_y
_atom_site_fract_z
_atom_site_U_iso_or_equiv
_atom_site_adp_type
_atom_site_occupancy
_atom_site_symmetry_multiplicity
_atom_site_calc_flag
_atom_site_refinement_flags
_atom_site_disorder_assembly
_atom_site_disorder_group
Sn1 Sn -0.543885(9) 0.358491(9) 0.424509(5) 0.01867(2) Uani 1 1 d . . .
Cl1 Cl -0.32274(3) 0.23516(4) 0.44143(2) 0.02684(8) Uani 1 1 d . . .
Cl2 Cl -0.69399(3) 0.20305(3) 0.32299(2) 0.02291(7) Uani 1 1 d . . .
P1 P -0.50053(3) 0.50578(3) 0.29451(2) 0.01762(7) Uani 1 1 d . . .
P2 P -0.45834(3) 0.89256(4) 0.41912(2) 0.02033(7) Uani 1 1 d . . .
N1 N -0.42949(11) 0.65131(11) 0.35490(7) 0.0167(2) Uani 1 1 d . . .
N2 N -0.52455(11) 0.75097(11) 0.36141(7) 0.0172(2) Uani 1 1 d . . .
C1 C -0.29571(13) 0.81613(15) 0.43641(8) 0.0203(3) Uani 1 1 d . A .
C2 C -0.30120(13) 0.69006(14) 0.39632(8) 0.0186(3) Uani 1 1 d . A .
C3 C -0.18096(13) 0.59611(16) 0.39775(9) 0.0230(3) Uani 1 1 d D . .
H3A H -0.1823 0.5672 0.3407 0.028 Uiso 0.888(3) 1 calc PR A 1
H3B H -0.1871 0.5115 0.4304 0.028 Uiso 0.888(3) 1 calc PR A 1
H3C H -0.1654 0.5924 0.3435 0.028 Uiso 0.112(3) 1 d PR A 2
H3D H -0.2022 0.5036 0.4125 0.028 Uiso 0.112(3) 1 d PR A 2
C4 C -0.04678(16) 0.6739(2) 0.43649(11) 0.0255(4) Uani 0.888(3) 1 d P A 1
H4A H 0.0299 0.6064 0.4516 0.031 Uiso 0.888(3) 1 calc PR A 1
H4B H -0.0264 0.7397 0.3956 0.031 Uiso 0.888(3) 1 calc PR A 1
C5 C -0.05768(16) 0.75442(18) 0.51381(10) 0.0256(4) Uani 0.888(3) 1 d P A 1
H5A H -0.0857 0.6901 0.5528 0.031 Uiso 0.888(3) 1 calc PR A 1
H5B H 0.0333 0.7938 0.5417 0.031 Uiso 0.888(3) 1 calc PR A 1
C4' C -0.0527(6) 0.6480(4) 0.4600(5) 0.030(3) Uani 0.112(3) 1 d PDU A 2
H4'A H -0.0529 0.6138 0.5158 0.036 Uiso 0.112(3) 1 calc PR A 2
H4'B H 0.0299 0.6101 0.4457 0.036 Uiso 0.112(3) 1 calc PR A 2
C5' C -0.0459(5) 0.8060(4) 0.4610(5) 0.035(3) Uani 0.112(3) 1 d PDU A 2
H5'A H -0.0496 0.8399 0.4046 0.042 Uiso 0.112(3) 1 calc PR A 2
H5'B H 0.0430 0.8359 0.4978 0.042 Uiso 0.112(3) 1 calc PR A 2
C6 C -0.16289(14) 0.87187(15) 0.49050(9) 0.0240(3) Uani 1 1 d D . .
H6A H -0.1800 0.9132 0.5412 0.029 Uiso 0.888(3) 1 calc PR A 1
H6B H -0.1264 0.9457 0.4606 0.029 Uiso 0.888(3) 1 calc PR A 1
H6C H -0.1552 0.8486 0.5473 0.029 Uiso 0.112(3) 1 d PR A 2
H6D H -0.1595 0.9713 0.4857 0.029 Uiso 0.112(3) 1 d PR A 2
C7 C -0.66347(13) 0.59291(15) 0.27598(8) 0.0186(3) Uani 1 1 d . . .
C8 C -0.65688(13) 0.71610(14) 0.31540(8) 0.0175(3) Uani 1 1 d . . .
C9 C -0.77317(14) 0.81442(14) 0.31339(9) 0.0215(3) Uani 1 1 d . . .
H9A H -0.7447 0.9107 0.3045 0.026 Uiso 1 1 calc R . .
H9B H -0.7984 0.8114 0.3669 0.026 Uiso 1 1 calc R . .
C10 C -0.89714(14) 0.77277(15) 0.24330(9) 0.0247(3) Uani 1 1 d . . .
H10A H -0.9806 0.8193 0.2514 0.030 Uiso 1 1 calc R . .
H10B H -0.8825 0.8047 0.1899 0.030 Uiso 1 1 calc R . .
C11 C -0.91910(14) 0.61493(15) 0.24031(9) 0.0239(3) Uani 1 1 d . . .
H11A H -0.9318 0.5826 0.2941 0.029 Uiso 1 1 calc R . .
H11B H -1.0036 0.5922 0.1971 0.029 Uiso 1 1 calc R . .
C12 C -0.79658(13) 0.53892(14) 0.22161(8) 0.0201(3) Uani 1 1 d . . .
H12A H -0.8043 0.4379 0.2311 0.024 Uiso 1 1 calc R . .
H12B H -0.7973 0.5528 0.1628 0.024 Uiso 1 1 calc R . .

loop_
_atom_site_aniso_label
_atom_site_aniso_U_11
_atom_site_aniso_U_22
_atom_site_aniso_U_33
_atom_site_aniso_U_23
_atom_site_aniso_U_13
_atom_site_aniso_U_12
Sn1 0.01750(4) 0.01961(5) 0.01925(5) -0.00279(3) 0.00528(3) -0.00359(3)
Cl1 0.01732(14) 0.02864(16) 0.03249(16) 0.00416(13) 0.00249(12) -0.00016(12)
Cl2 0.02011(13) 0.02017(14) 0.02599(15) -0.00332(12) 0.00130(12) -0.00342(12)
P1 0.01398(13) 0.01948(15) 0.01878(14) -0.00177(12) 0.00301(11) -0.00093(12)
P2 0.01680(14) 0.02073(15) 0.02224(15) -0.00386(13) 0.00269(12) -0.00360(13)
N1 0.0123(4) 0.0185(5) 0.0186(5) 0.0005(4) 0.0028(4) -0.0002(4)
N2 0.0147(4) 0.0181(5) 0.0183(5) -0.0006(4) 0.0034(4) -0.0016(4)
C1 0.0181(5) 0.0238(6) 0.0182(6) 0.0011(5) 0.0031(5) -0.0055(5)
C2 0.0134(5) 0.0233(6) 0.0181(6) 0.0038(5) 0.0024(4) -0.0028(5)
C3 0.0134(5) 0.0289(7) 0.0253(6) 0.0012(6) 0.0026(5) -0.0010(5)
C4 0.0126(6) 0.0350(9) 0.0272(8) -0.0004(7) 0.0022(6) -0.0039(6)
C5 0.0153(6) 0.0341(8) 0.0240(7) 0.0031(6) -0.0012(6) -0.0057(6)
C4' 0.027(5) 0.027(6) 0.041(6) 0.003(4) 0.019(4) 0.001(4)
C5' 0.026(5) 0.040(6) 0.033(6) 0.000(5) -0.003(4) 0.006(5)
C6 0.0187(6) 0.0277(7) 0.0232(7) 0.0012(5) 0.0007(5) -0.0070(5)
C7 0.0134(5) 0.0237(6) 0.0180(6) -0.0003(5) 0.0029(4) 0.0014(5)
C8 0.0136(5) 0.0205(6) 0.0176(6) 0.0016(5) 0.0023(4) -0.0003(5)
C9 0.0175(6) 0.0183(6) 0.0275(6) -0.0025(5) 0.0032(5) 0.0004(5)
C10 0.0163(6) 0.0232(6) 0.0308(7) -0.0006(6) -0.0009(5) 0.0030(5)
C11 0.0142(6) 0.0249(6) 0.0296(7) -0.0027(6) 0.0000(5) -0.0011(5)
C12 0.0152(5) 0.0205(6) 0.0221(6) -0.0019(5) 0.0003(5) -0.0013(5)

loop_
_atom_type_symbol
_atom_type_description
_atom_type_scat_dispersion_real
_atom_type_scat_dispersion_imag
_atom_type_scat_source
C C 0.0033 0.0016 'International Tables Vol C Tables 4.2.6.8 and 6.1.1.4'
H H 0.0000 0.0000 'International Tables Vol C Tables 4.2.6.8 and 6.1.1.4'
N N 0.0061 0.0033 'International Tables Vol C Tables 4.2.6.8 and 6.1.1.4'
P P 0.1023 0.0942 'International Tables Vol C Tables 4.2.6.8 and 6.1.1.4'
Cl Cl 0.1484 0.1585 'International Tables Vol C Tables 4.2.6.8 and 6.1.1.4'
Sn Sn -0.6537 1.4246 'International Tables Vol C Tables 4.2.6.8 and 6.1.1.4'

loop_
_geom_angle_atom_site_label_1
_geom_angle_atom_site_label_2
_geom_angle_atom_site_label_3
_geom_angle
Cl2 Sn1 Cl1 99.442(12)
Cl2 Sn1 P1 87.636(11)
Cl1 Sn1 P1 91.078(12)
N1 P1 C7 87.05(6)
N1 P1 Sn1 94.48(4)
C7 P1 Sn1 93.22(5)
N2 P2 C1 88.45(6)
C2 N1 N2 111.05(10)
C2 N1 P1 134.89(10)
N2 N1 P1 114.06(8)
N1 N2 C8 111.88(10)
N1 N2 P2 114.90(8)
C8 N2 P2 133.15(9)
C2 C1 C6 121.58(12)
C2 C1 P2 111.60(9)
C6 C1 P2 126.77(11)
N1 C2 C1 113.97(12)
N1 C2 C3 120.08(12)
C1 C2 C3 125.92(11)
C2 C3 C4' 110.7(3)
C2 C3 C4 109.35(13)
C4' C3 C4 18.1(3)
C5 C4 C3 110.99(13)
C6 C5 C4 110.48(13)
C5' C4' C3 111.3(4)
C4' C5' C6 112.5(5)
C1 C6 C5' 107.3(3)
C1 C6 C5 109.94(12)
C5' C6 C5 40.1(3)
C8 C7 C12 121.56(12)
C8 C7 P1 113.29(9)
C12 C7 P1 125.14(10)
C7 C8 N2 113.66(11)
C7 C8 C9 127.00(11)
N2 C8 C9 119.33(11)
C8 C9 C10 109.36(11)
C11 C10 C9 111.48(11)
C12 C11 C10 111.22(12)
C7 C12 C11 110.49(11)

loop_
_geom_bond_atom_site_label_1
_geom_bond_atom_site_label_2
_geom_bond_distance
Sn1 Cl2 2.4676(3)
Sn1 Cl1 2.4712(4)
Sn1 P1 2.7204(4)
P1 N1 1.7658(11)
P1 C7 1.7950(13)
P2 N2 1.7024(11)
P2 C1 1.7481(14)
N1 C2 1.3522(16)
N1 N2 1.3763(15)
N2 C8 1.3980(15)
C1 C2 1.378(2)
C1 C6 1.5082(18)
C2 C3 1.5038(19)
C3 C4' 1.521(4)
C3 C4 1.535(2)
C4 C5 1.534(2)
C5 C6 1.528(2)
C4' C5' 1.519(4)
C5' C6 1.524(4)
C7 C8 1.3479(19)
C7 C12 1.5063(17)
C8 C9 1.4966(18)
C9 C10 1.5317(18)
C10 C11 1.531(2)
C11 C12 1.531(2)
